data_7033075
loop_
_publ_author_name
'Ohno, Keiji'
'Nagasawa, Akira'
'Fujihara, Takashi'

_publ_section_title
;
 Dinuclear nickel(II) complexes with 2,5-diamino-1,4-benzoquinonediimine
 ligands as precatalysts for the polymerization of styrene: electronic and
 steric substituent effects.
;
_journal_issue 1
_journal_name_full 'Dalton transactions (Cambridge, England : 2003)'
_journal_page_first 368
_journal_page_last 376
_journal_paper_doi 10.1039/c4dt02858a
_journal_volume 44
_journal_year 2015
_chemical_formula_sum 'C56 H68 N4 Ni2 O4'
_chemical_formula_weight 978.56
_chemical_name_systematic
; 
 ? 
;
_space_group_IT_number 2
_symmetry_cell_setting triclinic
_symmetry_space_group_name_Hall '-P 1'
_symmetry_space_group_name_H-M 'P -1'
_atom_sites_solution_hydrogens geom
_atom_sites_solution_primary direct
_atom_sites_solution_secondary difmap
_audit_creation_method SHELXL-97
_cell_angle_alpha 113.575(2)
_cell_angle_beta 91.422(2)
_cell_angle_gamma 93.090(2)
_cell_formula_units_Z 1
_cell_length_a 8.4280(8)
_cell_length_b 11.7109(10)
_cell_length_c 13.9731(13)
_cell_measurement_reflns_used 1312
_cell_measurement_temperature 173(2)
_cell_measurement_theta_max 0.00
_cell_measurement_theta_min 0.00
_cell_volume 1260.6(2)
_computing_cell_refinement 'SAINT-W2K/NT(Bruker, 2003)'
_computing_data_collection 'SMART-W2K/NT(Bruker, 2003)'
_computing_data_reduction SAINT-W2K/NT
_computing_molecular_graphics 'Ortep-3 for Windows (Farrugia, 1997)'
_computing_publication_material SHELXTL-NT
_computing_structure_refinement SHELXTL-NT
_computing_structure_solution 'SHELXTL-NT(Bruker, 2003)'
_diffrn_ambient_temperature 173(2)
_diffrn_detector_area_resol_mean 8.366
_diffrn_measured_fraction_theta_full 0.991
_diffrn_measured_fraction_theta_max 0.991
_diffrn_measurement_device_type 'Bruker SMART APEX CCD area-detector'
_diffrn_measurement_method '\f and \w'
_diffrn_radiation_monochromator graphite
_diffrn_radiation_source 'fine-focus sealed tube'
_diffrn_radiation_type MoK\a
_diffrn_radiation_wavelength 0.71073
_diffrn_reflns_av_R_equivalents 0.0426
_diffrn_reflns_av_sigmaI/netI 0.0957
_diffrn_reflns_limit_h_max 10
_diffrn_reflns_limit_h_min -11
_diffrn_reflns_limit_k_max 9
_diffrn_reflns_limit_k_min -15
_diffrn_reflns_limit_l_max 18
_diffrn_reflns_limit_l_min -16
_diffrn_reflns_number 9380
_diffrn_reflns_theta_full 27.95
_diffrn_reflns_theta_max 27.95
_diffrn_reflns_theta_min 1.59
_diffrn_standards_decay_% 2
_diffrn_standards_interval_time 160
_diffrn_standards_number 42
_exptl_absorpt_coefficient_mu 0.796
_exptl_absorpt_correction_T_max 0.9391
_exptl_absorpt_correction_T_min 0.8967
_exptl_absorpt_correction_type empirical
_exptl_absorpt_process_details '(SADABS; Sheldrick, 1996)'
_exptl_crystal_colour brown
_exptl_crystal_density_diffrn 1.289
_exptl_crystal_density_meas ?
_exptl_crystal_density_method 'not measured'
_exptl_crystal_description block
_exptl_crystal_F_000 520
_exptl_crystal_size_max 0.14
_exptl_crystal_size_mid 0.10
_exptl_crystal_size_min 0.08
_refine_diff_density_max 0.732
_refine_diff_density_min -0.396
_refine_diff_density_rms 0.093
_refine_ls_extinction_method none
_refine_ls_goodness_of_fit_ref 1.002
_refine_ls_hydrogen_treatment constr
_refine_ls_matrix_type full
_refine_ls_number_parameters 304
_refine_ls_number_reflns 6006
_refine_ls_number_restraints 0
_refine_ls_restrained_S_all 1.002
_refine_ls_R_factor_all 0.0943
_refine_ls_R_factor_gt 0.0649
_refine_ls_shift/su_max 0.001
_refine_ls_shift/su_mean 0.000
_refine_ls_structure_factor_coef Fsqd
_refine_ls_weighting_details 'calc w=1/[\s^2^(Fo^2^)+(0.0608P)^2^+0.0000P] where P=(Fo^2^+2Fc^2^)/3'
_refine_ls_weighting_scheme calc
_refine_ls_wR_factor_gt 0.1287
_refine_ls_wR_factor_ref 0.1431
_reflns_number_gt 4369
_reflns_number_total 6006
_reflns_threshold_expression >2sigma(I)
_cod_data_source_file c4dt02858a2.cif
_cod_data_source_block 1e
_cod_depositor_comments
;
The following automatic conversions were performed:

'_symmetry_cell_setting' value 'Triclinic' changed to 'triclinic'
according to
/usr/data/users/saulius/crontab/automatic-downloads/rss-feeds/RSC/lib/dictionaries/cif_core.dic
dictionary named 'cif_core.dic' version 2.4.2 from 2011-04-26.

Automatic conversion script
Id: cif_fix_values 2827 2014-09-09 07:05:25Z andrius 

The following automatic conversions were performed:

'_exptl_crystal_density_meas' value 'not measured' was changed to '?'
- the value is perceived as not measured.

Automatic conversion script
Id: cif_fix_values 3008 2015-01-20 13:52:24Z robertas 

 Adding full bibliography for 7033073--7033079.cif.
;
_cod_original_sg_symbol_H-M P-1
_cod_database_code 7033075

loop_
_symmetry_equiv_pos_as_xyz
'x, y, z'
'-x, -y, -z'

loop_
_atom_site_label
_atom_site_type_symbol
_atom_site_fract_x
_atom_site_fract_y
_atom_site_fract_z
_atom_site_U_iso_or_equiv
_atom_site_adp_type
_atom_site_occupancy
_atom_site_symmetry_multiplicity
_atom_site_calc_flag
_atom_site_refinement_flags
C1 C 0.5053(4) 0.8766(3) 0.9246(2) 0.0188(7) Uani 1 1 d .
C2 C 0.5712(3) 0.9854(3) 0.9054(2) 0.0188(7) Uani 1 1 d .
C3 C 0.5651(4) 1.1060(3) 0.9818(2) 0.0202(7) Uani 1 1 d .
H3 H 0.6084 1.1757 0.9702 0.024 Uiso 1 1 calc R
C4 C 0.4439(4) 0.6556(3) 0.8416(2) 0.0222(7) Uani 1 1 d .
C5 C 0.5298(4) 0.5768(3) 0.8725(3) 0.0261(8) Uani 1 1 d .
C6 C 0.6976(4) 0.6162(3) 0.9167(3) 0.0347(9) Uani 1 1 d .
H6A H 0.6938 0.6731 0.9913 0.042 Uiso 1 1 calc R
H6B H 0.7484 0.6646 0.8803 0.042 Uiso 1 1 calc R
C7 C 0.8027(5) 0.5127(4) 0.9095(4) 0.0501(12) Uani 1 1 d .
H7A H 0.7621 0.4707 0.9530 0.075 Uiso 1 1 calc R
H7B H 0.9115 0.5482 0.9342 0.075 Uiso 1 1 calc R
H7C H 0.8027 0.4523 0.8367 0.075 Uiso 1 1 calc R
C8 C 0.4526(4) 0.4636(3) 0.8627(3) 0.0325(8) Uani 1 1 d .
H8 H 0.5089 0.4069 0.8815 0.039 Uiso 1 1 calc R
C9 C 0.2971(5) 0.4335(3) 0.8264(3) 0.0368(9) Uani 1 1 d .
H9 H 0.2461 0.3570 0.8218 0.044 Uiso 1 1 calc R
C10 C 0.2139(4) 0.5124(3) 0.7965(3) 0.0335(9) Uani 1 1 d .
H10 H 0.1061 0.4900 0.7714 0.040 Uiso 1 1 calc R
C11 C 0.2860(4) 0.6251(3) 0.8025(3) 0.0258(7) Uani 1 1 d .
C12 C 0.2016(4) 0.7133(3) 0.7677(3) 0.0354(9) Uani 1 1 d .
H12A H 0.2666 0.7297 0.7160 0.042 Uiso 1 1 calc R
H12B H 0.1970 0.7937 0.8289 0.042 Uiso 1 1 calc R
C13 C 0.0341(5) 0.6700(4) 0.7199(4) 0.0499(12) Uani 1 1 d .
H13A H 0.0363 0.5908 0.6587 0.075 Uiso 1 1 calc R
H13B H -0.0083 0.7330 0.6986 0.075 Uiso 1 1 calc R
H13C H -0.0339 0.6581 0.7716 0.075 Uiso 1 1 calc R
C14 C 0.6869(4) 1.0442(3) 0.7757(2) 0.0212(7) Uani 1 1 d .
C15 C 0.5797(4) 1.0961(3) 0.7293(3) 0.0259(8) Uani 1 1 d .
C16 C 0.4025(4) 1.0656(3) 0.7230(3) 0.0321(8) Uani 1 1 d .
H16A H 0.3465 1.1393 0.7268 0.039 Uiso 1 1 calc R
H16B H 0.3735 1.0469 0.7837 0.039 Uiso 1 1 calc R
C17 C 0.3475(5) 0.9541(4) 0.6222(4) 0.0489(11) Uani 1 1 d .
H17A H 0.3803 0.9706 0.5619 0.073 Uiso 1 1 calc R
H17B H 0.2313 0.9409 0.6192 0.073 Uiso 1 1 calc R
H17C H 0.3956 0.8792 0.6210 0.073 Uiso 1 1 calc R
C18 C 0.6412(5) 1.1764(3) 0.6857(3) 0.0350(9) Uani 1 1 d .
H18 H 0.5707 1.2150 0.6556 0.042 Uiso 1 1 calc R
C19 C 0.8027(5) 1.2004(4) 0.6857(3) 0.0419(10) Uani 1 1 d .
H19 H 0.8428 1.2525 0.6531 0.050 Uiso 1 1 calc R
C20 C 0.9068(4) 1.1496(3) 0.7324(3) 0.0348(9) Uani 1 1 d .
H20 H 1.0180 1.1688 0.7334 0.042 Uiso 1 1 calc R
C21 C 0.8515(4) 1.0704(3) 0.7782(3) 0.0264(8) Uani 1 1 d .
C22 C 0.9674(4) 1.0184(4) 0.8305(3) 0.0365(9) Uani 1 1 d .
H22A H 1.0583 0.9895 0.7854 0.044 Uiso 1 1 calc R
H22B H 0.9149 0.9451 0.8383 0.044 Uiso 1 1 calc R
C23 C 1.0290(6) 1.1122(5) 0.9365(4) 0.0696(15) Uani 1 1 d .
H23A H 1.0778 1.1863 0.9298 0.104 Uiso 1 1 calc R
H23B H 1.1086 1.0751 0.9654 0.104 Uiso 1 1 calc R
H23C H 0.9407 1.1362 0.9833 0.104 Uiso 1 1 calc R
C24 C 0.6804(5) 0.4096(3) 0.5437(3) 0.0382(10) Uani 1 1 d .
H24A H 0.6071 0.3845 0.5862 0.057 Uiso 1 1 calc R
H24B H 0.7882 0.3885 0.5552 0.057 Uiso 1 1 calc R
H24C H 0.6468 0.3656 0.4696 0.057 Uiso 1 1 calc R
C25 C 0.6793(4) 0.5481(3) 0.5745(3) 0.0261(8) Uani 1 1 d .
C26 C 0.7386(4) 0.6010(3) 0.5091(3) 0.0296(8) Uani 1 1 d .
H26 H 0.7704 0.5472 0.4422 0.036 Uiso 1 1 calc R
C27 C 0.7539(4) 0.7289(3) 0.5366(3) 0.0271(8) Uani 1 1 d .
C28 C 0.8226(5) 0.7824(4) 0.4643(3) 0.0445(11) Uani 1 1 d .
H28A H 0.7509 0.8415 0.4563 0.067 Uiso 1 1 calc R
H28B H 0.8354 0.7148 0.3959 0.067 Uiso 1 1 calc R
H28C H 0.9265 0.8258 0.4935 0.067 Uiso 1 1 calc R
N1 N 0.5200(3) 0.7689(2) 0.8433(2) 0.0202(6) Uani 1 1 d .
N2 N 0.6275(3) 0.9522(2) 0.8114(2) 0.0204(6) Uani 1 1 d .
Ni1 Ni 0.62321(5) 0.77993(4) 0.72984(3) 0.01919(14) Uani 1 1 d .
O1 O 0.6248(3) 0.60850(19) 0.66387(17) 0.0243(5) Uani 1 1 d .
O2 O 0.7162(3) 0.8102(2) 0.62381(17) 0.0265(5) Uani 1 1 d .

loop_
_atom_site_aniso_label
_atom_site_aniso_U_11
_atom_site_aniso_U_22
_atom_site_aniso_U_33
_atom_site_aniso_U_23
_atom_site_aniso_U_13
_atom_site_aniso_U_12
C1 0.0202(16) 0.0169(16) 0.0173(16) 0.0048(12) 0.0031(13) -0.0005(12)
C2 0.0175(15) 0.0195(16) 0.0191(16) 0.0079(13) 0.0003(13) -0.0010(12)
C3 0.0260(17) 0.0169(16) 0.0166(16) 0.0056(12) 0.0046(13) 0.0000(13)
C4 0.0269(17) 0.0180(16) 0.0173(16) 0.0027(13) 0.0050(14) -0.0022(13)
C5 0.0321(19) 0.0261(18) 0.0202(18) 0.0091(14) 0.0036(15) 0.0028(15)
C6 0.034(2) 0.035(2) 0.041(2) 0.0229(18) 0.0003(18) 0.0007(17)
C7 0.038(2) 0.055(3) 0.060(3) 0.025(2) 0.007(2) 0.013(2)
C8 0.043(2) 0.0237(19) 0.033(2) 0.0137(15) 0.0022(17) 0.0011(16)
C9 0.048(2) 0.0224(19) 0.036(2) 0.0092(16) 0.0083(19) -0.0123(17)
C10 0.031(2) 0.032(2) 0.028(2) 0.0033(16) 0.0043(16) -0.0066(16)
C11 0.0283(18) 0.0248(18) 0.0162(16) 0.0003(13) 0.0019(14) -0.0015(14)
C12 0.031(2) 0.036(2) 0.034(2) 0.0093(17) -0.0035(17) 0.0021(16)
C13 0.036(2) 0.043(3) 0.058(3) 0.008(2) -0.009(2) 0.0068(19)
C14 0.0284(17) 0.0166(16) 0.0156(16) 0.0034(12) 0.0078(13) -0.0012(13)
C15 0.0351(19) 0.0209(17) 0.0228(18) 0.0090(14) 0.0086(15) 0.0059(14)
C16 0.034(2) 0.029(2) 0.034(2) 0.0133(16) 0.0042(17) 0.0063(16)
C17 0.037(2) 0.045(3) 0.055(3) 0.012(2) -0.002(2) 0.0019(19)
C18 0.046(2) 0.030(2) 0.035(2) 0.0187(17) 0.0070(18) 0.0081(17)
C19 0.055(3) 0.033(2) 0.046(3) 0.0239(19) 0.017(2) 0.0009(19)
C20 0.032(2) 0.033(2) 0.040(2) 0.0155(17) 0.0102(17) -0.0075(16)
C21 0.0303(18) 0.0211(18) 0.0230(18) 0.0045(14) 0.0060(15) -0.0048(14)
C22 0.0264(19) 0.039(2) 0.045(2) 0.0184(19) 0.0027(17) -0.0004(16)
C23 0.075(4) 0.065(4) 0.067(4) 0.030(3) -0.033(3) -0.016(3)
C24 0.055(3) 0.0212(19) 0.033(2) 0.0042(16) 0.0086(19) 0.0061(17)
C25 0.0279(18) 0.0223(18) 0.0229(18) 0.0035(14) 0.0005(15) 0.0032(14)
C26 0.041(2) 0.0257(19) 0.0183(17) 0.0042(14) 0.0101(16) 0.0070(16)
C27 0.0297(19) 0.031(2) 0.0213(18) 0.0103(15) 0.0089(15) 0.0064(15)
C28 0.069(3) 0.036(2) 0.029(2) 0.0125(17) 0.026(2) 0.004(2)
N1 0.0234(14) 0.0136(13) 0.0206(14) 0.0038(11) 0.0056(11) -0.0001(11)
N2 0.0252(14) 0.0173(14) 0.0188(14) 0.0072(11) 0.0052(11) 0.0021(11)
Ni1 0.0250(2) 0.0155(2) 0.0151(2) 0.00394(15) 0.00603(16) 0.00115(16)
O1 0.0331(13) 0.0173(12) 0.0196(12) 0.0038(9) 0.0081(10) 0.0043(10)
O2 0.0377(14) 0.0191(12) 0.0194(12) 0.0038(9) 0.0114(11) 0.0028(10)

loop_
_atom_type_symbol
_atom_type_description
_atom_type_scat_dispersion_real
_atom_type_scat_dispersion_imag
_atom_type_scat_source
C C 0.0033 0.0016 'International Tables Vol C Tables 4.2.6.8 and 6.1.1.4'
H H 0.0000 0.0000 'International Tables Vol C Tables 4.2.6.8 and 6.1.1.4'
N N 0.0061 0.0033 'International Tables Vol C Tables 4.2.6.8 and 6.1.1.4'
O O 0.0106 0.0060 'International Tables Vol C Tables 4.2.6.8 and 6.1.1.4'
Ni Ni 0.3393 1.1124 'International Tables Vol C Tables 4.2.6.8 and 6.1.1.4'

loop_
_geom_angle_atom_site_label_1
_geom_angle_atom_site_label_2
_geom_angle_atom_site_label_3
_geom_angle
_geom_angle_site_symmetry_1
_geom_angle_site_symmetry_3
N1 C1 C3 127.3(3) . 2_677
N1 C1 C2 112.1(3) . .
C3 C1 C2 120.5(3) 2_677 .
N2 C2 C3 127.4(3) . .
N2 C2 C1 112.4(3) . .
C3 C2 C1 120.2(3) . .
C2 C3 C1 119.3(3) . 2_677
C2 C3 H3 120.4 . .
C1 C3 H3 120.4 2_677 .
C5 C4 C11 122.2(3) . .
C5 C4 N1 120.0(3) . .
C11 C4 N1 117.7(3) . .
C4 C5 C8 117.6(3) . .
C4 C5 C6 119.8(3) . .
C8 C5 C6 122.6(3) . .
C5 C6 C7 116.4(3) . .
C5 C6 H6A 108.2 . .
C7 C6 H6A 108.2 . .
C5 C6 H6B 108.2 . .
C7 C6 H6B 108.2 . .
H6A C6 H6B 107.3 . .
C6 C7 H7A 109.5 . .
C6 C7 H7B 109.5 . .
H7A C7 H7B 109.5 . .
C6 C7 H7C 109.5 . .
H7A C7 H7C 109.5 . .
H7B C7 H7C 109.5 . .
C9 C8 C5 120.8(3) . .
C9 C8 H8 119.6 . .
C5 C8 H8 119.6 . .
C8 C9 C10 120.8(3) . .
C8 C9 H9 119.6 . .
C10 C9 H9 119.6 . .
C9 C10 C11 120.7(4) . .
C9 C10 H10 119.7 . .
C11 C10 H10 119.7 . .
C10 C11 C4 117.8(3) . .
C10 C11 C12 122.8(3) . .
C4 C11 C12 119.4(3) . .
C11 C12 C13 116.3(3) . .
C11 C12 H12A 108.2 . .
C13 C12 H12A 108.2 . .
C11 C12 H12B 108.2 . .
C13 C12 H12B 108.2 . .
H12A C12 H12B 107.4 . .
C12 C13 H13A 109.5 . .
C12 C13 H13B 109.5 . .
H13A C13 H13B 109.5 . .
C12 C13 H13C 109.5 . .
H13A C13 H13C 109.5 . .
H13B C13 H13C 109.5 . .
C15 C14 C21 121.6(3) . .
C15 C14 N2 118.7(3) . .
C21 C14 N2 119.4(3) . .
C18 C15 C14 117.9(3) . .
C18 C15 C16 119.8(3) . .
C14 C15 C16 122.2(3) . .
C15 C16 C17 112.1(3) . .
C15 C16 H16A 109.2 . .
C17 C16 H16A 109.2 . .
C15 C16 H16B 109.2 . .
C17 C16 H16B 109.2 . .
H16A C16 H16B 107.9 . .
C16 C17 H17A 109.5 . .
C16 C17 H17B 109.5 . .
H17A C17 H17B 109.5 . .
C16 C17 H17C 109.5 . .
H17A C17 H17C 109.5 . .
H17B C17 H17C 109.5 . .
C19 C18 C15 120.8(4) . .
C19 C18 H18 119.6 . .
C15 C18 H18 119.6 . .
C20 C19 C18 120.6(4) . .
C20 C19 H19 119.7 . .
C18 C19 H19 119.7 . .
C19 C20 C21 120.8(4) . .
C19 C20 H20 119.6 . .
C21 C20 H20 119.6 . .
C20 C21 C14 118.2(3) . .
C20 C21 C22 119.7(3) . .
C14 C21 C22 122.1(3) . .
C21 C22 C23 112.8(3) . .
C21 C22 H22A 109.0 . .
C23 C22 H22A 109.0 . .
C21 C22 H22B 109.0 . .
C23 C22 H22B 109.0 . .
H22A C22 H22B 107.8 . .
C22 C23 H23A 109.5 . .
C22 C23 H23B 109.5 . .
H23A C23 H23B 109.5 . .
C22 C23 H23C 109.5 . .
H23A C23 H23C 109.5 . .
H23B C23 H23C 109.5 . .
C25 C24 H24A 109.5 . .
C25 C24 H24B 109.5 . .
H24A C24 H24B 109.5 . .
C25 C24 H24C 109.5 . .
H24A C24 H24C 109.5 . .
H24B C24 H24C 109.5 . .
O1 C25 C26 125.1(3) . .
O1 C25 C24 114.7(3) . .
C26 C25 C24 120.2(3) . .
C25 C26 C27 123.1(3) . .
C25 C26 H26 118.4 . .
C27 C26 H26 118.4 . .
O2 C27 C26 124.3(3) . .
O2 C27 C28 114.4(3) . .
C26 C27 C28 121.3(3) . .
C27 C28 H28A 109.5 . .
C27 C28 H28B 109.5 . .
H28A C28 H28B 109.5 . .
C27 C28 H28C 109.5 . .
H28A C28 H28C 109.5 . .
H28B C28 H28C 109.5 . .
C1 N1 C4 120.0(3) . .
C1 N1 Ni1 115.9(2) . .
C4 N1 Ni1 123.7(2) . .
C2 N2 C14 120.8(3) . .
C2 N2 Ni1 116.1(2) . .
C14 N2 Ni1 123.1(2) . .
O2 Ni1 O1 94.92(10) . .
O2 Ni1 N1 173.00(10) . .
O1 Ni1 N1 91.69(10) . .
O2 Ni1 N2 90.29(11) . .
O1 Ni1 N2 173.36(11) . .
N1 Ni1 N2 83.28(11) . .
C25 O1 Ni1 125.7(2) . .
C27 O2 Ni1 126.7(2) . .

loop_
_geom_bond_atom_site_label_1
_geom_bond_atom_site_label_2
_geom_bond_distance
_geom_bond_site_symmetry_2
C1 N1 1.332(4) .
C1 C3 1.394(4) 2_677
C1 C2 1.486(4) .
C2 N2 1.322(4) .
C2 C3 1.394(4) .
C3 C1 1.394(4) 2_677
C3 H3 0.9500 .
C4 C5 1.393(5) .
C4 C11 1.397(5) .
C4 N1 1.433(4) .
C5 C8 1.399(5) .
C5 C6 1.501(5) .
C6 C7 1.511(5) .
C6 H6A 0.9900 .
C6 H6B 0.9900 .
C7 H7A 0.9800 .
C7 H7B 0.9800 .
C7 H7C 0.9800 .
C8 C9 1.369(5) .
C8 H8 0.9500 .
C9 C10 1.374(5) .
C9 H9 0.9500 .
C10 C11 1.392(5) .
C10 H10 0.9500 .
C11 C12 1.508(5) .
C12 C13 1.517(5) .
C12 H12A 0.9900 .
C12 H12B 0.9900 .
C13 H13A 0.9800 .
C13 H13B 0.9800 .
C13 H13C 0.9800 .
C14 C15 1.397(5) .
C14 C21 1.401(4) .
C14 N2 1.429(4) .
C15 C18 1.395(5) .
C15 C16 1.508(5) .
C16 C17 1.528(5) .
C16 H16A 0.9900 .
C16 H16B 0.9900 .
C17 H17A 0.9800 .
C17 H17B 0.9800 .
C17 H17C 0.9800 .
C18 C19 1.375(5) .
C18 H18 0.9500 .
C19 C20 1.374(5) .
C19 H19 0.9500 .
C20 C21 1.389(5) .
C20 H20 0.9500 .
C21 C22 1.498(5) .
C22 C23 1.506(6) .
C22 H22A 0.9900 .
C22 H22B 0.9900 .
C23 H23A 0.9800 .
C23 H23B 0.9800 .
C23 H23C 0.9800 .
C24 C25 1.503(5) .
C24 H24A 0.9800 .
C24 H24B 0.9800 .
C24 H24C 0.9800 .
C25 O1 1.276(4) .
C25 C26 1.382(5) .
C26 C27 1.388(5) .
C26 H26 0.9500 .
C27 O2 1.271(4) .
C27 C28 1.497(5) .
C28 H28A 0.9800 .
C28 H28B 0.9800 .
C28 H28C 0.9800 .
N1 Ni1 1.873(3) .
N2 Ni1 1.876(3) .
Ni1 O2 1.839(2) .
Ni1 O1 1.845(2) .

loop_
_geom_torsion_atom_site_label_1
_geom_torsion_atom_site_label_2
_geom_torsion_atom_site_label_3
_geom_torsion_atom_site_label_4
_geom_torsion
_geom_torsion_site_symmetry_1
_geom_torsion_site_symmetry_4
N1 C1 C2 N2 1.1(4) . .
C3 C1 C2 N2 -177.5(3) 2_677 .
N1 C1 C2 C3 179.5(3) . .
C3 C1 C2 C3 0.9(5) 2_677 .
N2 C2 C3 C1 177.2(3) . 2_677
C1 C2 C3 C1 -0.9(5) . 2_677
C11 C4 C5 C8 0.3(5) . .
N1 C4 C5 C8 -175.9(3) . .
C11 C4 C5 C6 -178.3(3) . .
N1 C4 C5 C6 5.6(5) . .
C4 C5 C6 C7 -157.1(3) . .
C8 C5 C6 C7 24.4(5) . .
C4 C5 C8 C9 -1.5(5) . .
C6 C5 C8 C9 177.0(3) . .
C5 C8 C9 C10 1.4(6) . .
C8 C9 C10 C11 0.0(6) . .
C9 C10 C11 C4 -1.1(5) . .
C9 C10 C11 C12 178.2(3) . .
C5 C4 C11 C10 1.0(5) . .
N1 C4 C11 C10 177.3(3) . .
C5 C4 C11 C12 -178.3(3) . .
N1 C4 C11 C12 -2.1(5) . .
C10 C11 C12 C13 -3.0(5) . .
C4 C11 C12 C13 176.3(3) . .
C21 C14 C15 C18 -0.5(5) . .
N2 C14 C15 C18 -173.8(3) . .
C21 C14 C15 C16 178.1(3) . .
N2 C14 C15 C16 4.7(5) . .
C18 C15 C16 C17 87.6(4) . .
C14 C15 C16 C17 -90.9(4) . .
C14 C15 C18 C19 2.0(5) . .
C16 C15 C18 C19 -176.6(3) . .
C15 C18 C19 C20 -2.6(6) . .
C18 C19 C20 C21 1.7(6) . .
C19 C20 C21 C14 -0.2(5) . .
C19 C20 C21 C22 -178.8(4) . .
C15 C14 C21 C20 -0.4(5) . .
N2 C14 C21 C20 172.9(3) . .
C15 C14 C21 C22 178.1(3) . .
N2 C14 C21 C22 -8.6(5) . .
C20 C21 C22 C23 76.8(5) . .
C14 C21 C22 C23 -101.8(4) . .
O1 C25 C26 C27 3.8(6) . .
C24 C25 C26 C27 -174.2(3) . .
C25 C26 C27 O2 0.3(6) . .
C25 C26 C27 C28 178.4(4) . .
C3 C1 N1 C4 7.2(5) 2_677 .
C2 C1 N1 C4 -171.3(3) . .
C3 C1 N1 Ni1 -179.6(3) 2_677 .
C2 C1 N1 Ni1 1.9(3) . .
C5 C4 N1 C1 -97.2(4) . .
C11 C4 N1 C1 86.4(4) . .
C5 C4 N1 Ni1 90.1(3) . .
C11 C4 N1 Ni1 -86.3(3) . .
C3 C2 N2 C14 -2.2(5) . .
C1 C2 N2 C14 176.1(3) . .
C3 C2 N2 Ni1 178.1(3) . .
C1 C2 N2 Ni1 -3.7(3) . .
C15 C14 N2 C2 -85.7(4) . .
C21 C14 N2 C2 100.8(4) . .
C15 C14 N2 Ni1 94.1(3) . .
C21 C14 N2 Ni1 -79.4(3) . .
C1 N1 Ni1 O2 -26.6(11) . .
C4 N1 Ni1 O2 146.4(8) . .
C1 N1 Ni1 O1 172.5(2) . .
C4 N1 Ni1 O1 -14.5(3) . .
C1 N1 Ni1 N2 -3.1(2) . .
C4 N1 Ni1 N2 169.9(3) . .
C2 N2 Ni1 O2 -178.9(2) . .
C14 N2 Ni1 O2 1.3(3) . .
C2 N2 Ni1 O1 -37.2(10) . .
C14 N2 Ni1 O1 143.1(8) . .
C2 N2 Ni1 N1 3.8(2) . .
C14 N2 Ni1 N1 -175.9(3) . .
C26 C25 O1 Ni1 -3.9(5) . .
C24 C25 O1 Ni1 174.3(2) . .
O2 Ni1 O1 C25 0.7(3) . .
N1 Ni1 O1 C25 178.4(3) . .
N2 Ni1 O1 C25 -140.9(9) . .
C26 C27 O2 Ni1 -3.9(5) . .
C28 C27 O2 Ni1 177.9(2) . .
O1 Ni1 O2 C27 3.1(3) . .
N1 Ni1 O2 C27 -157.7(8) . .
N2 Ni1 O2 C27 179.0(3) . .
